data_4003598
loop_
_publ_author_name
'Sharber, Seth A.'
'Thomas, Samuel W.'

_publ_section_title
;
 Side Chain Regioisomers that Dictate Optical Properties and
 Mechanofluorochromism through Crystal Packing
;
_journal_name_full 'Chemistry of Materials'
_journal_paper_doi 10.1021/acs.chemmater.0c01676
_journal_year 2020
_chemical_formula_sum 'C40 H22 F8 O6'
_chemical_formula_weight 750.57
_space_group_crystal_system monoclinic
_space_group_IT_number 15
_space_group_name_Hall '-C 2yc'
_space_group_name_H-M_alt 'C 1 2/c 1'
_atom_sites_solution_hydrogens geom
_audit_creation_method SHELXL-2014/7
_cell_angle_alpha 90
_cell_angle_beta 101.4710(10)
_cell_angle_gamma 90
_cell_formula_units_Z 8
_cell_length_a 48.0806(10)
_cell_length_b 4.78310(10)
_cell_length_c 28.6935(6)
_cell_measurement_reflns_used 9840
_cell_measurement_temperature 100(2)
_cell_measurement_theta_max 75.12
_cell_measurement_theta_min 3.14
_cell_volume 6467.0(2)
_computing_structure_refinement 'SHELXL-2014/7 (Sheldrick, 2014)'
_diffrn_ambient_temperature 100(2)
_diffrn_detector_area_resol_mean 7.4
_diffrn_measured_fraction_theta_full 1.000
_diffrn_measured_fraction_theta_max 0.996
_diffrn_measurement_device_type 'Bruker Photon2 CPAD'
_diffrn_measurement_method '\f and \w scans'
_diffrn_radiation_type CuK\a
_diffrn_radiation_wavelength 1.54184
_diffrn_reflns_av_R_equivalents 0.0601
_diffrn_reflns_av_unetI/netI 0.0217
_diffrn_reflns_Laue_measured_fraction_full 1.000
_diffrn_reflns_Laue_measured_fraction_max 0.996
_diffrn_reflns_limit_h_max 60
_diffrn_reflns_limit_h_min -60
_diffrn_reflns_limit_k_max 4
_diffrn_reflns_limit_k_min -5
_diffrn_reflns_limit_l_max 35
_diffrn_reflns_limit_l_min -35
_diffrn_reflns_number 88498
_diffrn_reflns_point_group_measured_fraction_full 1.000
_diffrn_reflns_point_group_measured_fraction_max 0.996
_diffrn_reflns_theta_full 67.684
_diffrn_reflns_theta_max 75.124
_diffrn_reflns_theta_min 1.875
_diffrn_source 'I\mS micro-focus sealed tube, multilayer optics'
_exptl_absorpt_coefficient_mu 1.168
_exptl_absorpt_correction_T_max 0.7538
_exptl_absorpt_correction_T_min 0.6265
_exptl_absorpt_correction_type multi-scan
_exptl_crystal_colour yellow
_exptl_crystal_density_diffrn 1.544
_exptl_crystal_description needle
_exptl_crystal_F_000 382
_exptl_crystal_size_max 1.000
_exptl_crystal_size_mid 0.046
_exptl_crystal_size_min 0.025
_exptl_transmission_factor_max 0.7538
_exptl_transmission_factor_min 0.6265
_refine_diff_density_max 0.269
_refine_diff_density_min -0.218
_refine_diff_density_rms 0.042
_refine_ls_extinction_method none
_refine_ls_goodness_of_fit_ref 1.038
_refine_ls_hydrogen_treatment constr
_refine_ls_matrix_type full
_refine_ls_number_parameters 489
_refine_ls_number_reflns 6599
_refine_ls_number_restraints 0
_refine_ls_restrained_S_all 1.038
_refine_ls_R_factor_all 0.0431
_refine_ls_R_factor_gt 0.0353
_refine_ls_shift/su_max 0.001
_refine_ls_shift/su_mean 0.000
_refine_ls_structure_factor_coef Fsqd
_refine_ls_weighting_details 'w=1/[\s^2^(Fo^2^)+(0.0456P)^2^+5.6718P] where P=(Fo^2^+2Fc^2^)/3'
_refine_ls_weighting_scheme calc
_refine_ls_wR_factor_gt 0.0908
_refine_ls_wR_factor_ref 0.0981
_reflns_Friedel_coverage 0.000
_reflns_number_gt 5616
_reflns_number_total 6599
_reflns_threshold_expression 'I > 2\s(I)'
_cod_data_source_file cm0c01676_si_004.cif
_cod_data_source_block cu_P8_18007_0m_a
_cod_original_sg_symbol_H-M 'C 2/c'
_cod_database_code 4003598
_shelx_shelxl_version_number 2014/7
_shelx_space_group_comment
;
The symmetry employed for this shelxl refinement is uniquely defined
by the following loop, which should always be used as a source of
symmetry information in preference to the above space-group names.
They are only intended as comments.
;
_shelx_estimated_absorpt_t_min 0.868
_shelx_estimated_absorpt_t_max 0.996
_exptl_absorpt_special_details 'SADABS (Herbst-Irmer et al., 2015)'

loop_
_space_group_symop_operation_xyz
'x, y, z'
'-x, y, -z+1/2'
'x+1/2, y+1/2, z'
'-x+1/2, y+1/2, -z+1/2'
'-x, -y, -z'
'x, -y, z-1/2'
'-x+1/2, -y+1/2, -z'
'x+1/2, -y+1/2, z-1/2'

loop_
_atom_site_label
_atom_site_type_symbol
_atom_site_fract_x
_atom_site_fract_y
_atom_site_fract_z
_atom_site_U_iso_or_equiv
_atom_site_adp_type
_atom_site_occupancy
_atom_site_site_symmetry_order
_atom_site_calc_flag
_atom_site_refinement_flags_posn
_atom_site_refinement_flags_adp
_atom_site_refinement_flags_occupancy
_atom_site_disorder_assembly
_atom_site_disorder_group
C1 C 0.39602(3) 0.2774(3) 0.54285(4) 0.0209(3) Uani 1 1 d . . . . .
H1 H 0.4091 0.2408 0.5717 0.025 Uiso 1 1 calc R U . . .
C2 C 0.37128(3) 0.1203(3) 0.53216(4) 0.0200(3) Uani 1 1 d . . . . .
C3 C 0.35178(3) 0.1705(3) 0.48916(4) 0.0203(3) Uani 1 1 d . . . . .
C4 C 0.35833(3) 0.3778(3) 0.45882(4) 0.0215(3) Uani 1 1 d . . . . .
H4 H 0.3453 0.4132 0.4299 0.026 Uiso 1 1 calc R U . . .
C5 C 0.38312(3) 0.5342(3) 0.46936(4) 0.0208(3) Uani 1 1 d . . . . .
C6 C 0.40247(3) 0.4877(3) 0.51279(4) 0.0209(3) Uani 1 1 d . . . . .
C21 C 0.36517(3) -0.0974(3) 0.56589(4) 0.0206(3) Uani 1 1 d . . . . .
O21 O 0.34524(2) -0.2549(2) 0.55902(3) 0.0262(2) Uani 1 1 d . . . . .
C22 C 0.37995(3) -0.3051(3) 0.64089(4) 0.0251(3) Uani 1 1 d . . . . .
H22A H 0.3794 -0.4943 0.6268 0.030 Uiso 1 1 calc R U . . .
H22B H 0.3616 -0.2695 0.6505 0.030 Uiso 1 1 calc R U . . .
O22 O 0.38492(2) -0.0974(2) 0.60681(3) 0.0246(2) Uani 1 1 d . . . . .
C23 C 0.40388(3) -0.2842(3) 0.68326(4) 0.0253(3) Uani 1 1 d . . . . .
C24 C 0.40312(3) -0.0936(3) 0.71919(5) 0.0291(3) Uani 1 1 d . . . . .
F24 F 0.38092(2) 0.0833(2) 0.71511(3) 0.0388(2) Uani 1 1 d . . . . .
C25 C 0.42451(3) -0.0805(4) 0.75916(5) 0.0349(3) Uani 1 1 d . . . . .
F25 F 0.42259(2) 0.1083(2) 0.79324(3) 0.0479(3) Uani 1 1 d . . . . .
C26 C 0.44757(3) -0.2564(4) 0.76457(5) 0.0374(4) Uani 1 1 d . . . . .
H26 H 0.4623 -0.2477 0.7921 0.045 Uiso 1 1 calc R U . . .
C27 C 0.44869(3) -0.4450(4) 0.72890(5) 0.0350(3) Uani 1 1 d . . . . .
F27 F 0.47059(2) -0.6253(3) 0.73290(3) 0.0505(3) Uani 1 1 d . . . . .
C28 C 0.42730(3) -0.4585(3) 0.68882(5) 0.0289(3) Uani 1 1 d . . . . .
F28 F 0.42938(2) -0.6491(2) 0.65538(3) 0.0382(2) Uani 1 1 d . . . . .
C51 C 0.38888(3) 0.7465(3) 0.43441(5) 0.0230(3) Uani 1 1 d . . . . .
O51 O 0.40916(2) 0.8982(2) 0.43858(3) 0.0294(2) Uani 1 1 d . . . . .
C39 C 0.18889(3) -0.7970(4) 0.39731(6) 0.0360(4) Uani 1 1 d . . . . .
H39A H 0.1703 -0.8496 0.3785 0.054 Uiso 1 1 calc R U . . .
H39B H 0.1863 -0.7058 0.4268 0.054 Uiso 1 1 calc R U . . .
H39C H 0.2006 -0.9649 0.4051 0.054 Uiso 1 1 calc R U . . .
C38 C 0.26479(3) -0.1682(4) 0.38647(5) 0.0370(4) Uani 1 1 d . . . . .
H38 H 0.2728 -0.0353 0.3683 0.044 Uiso 1 1 calc R U . . .
C37 C 0.23976(3) -0.3010(4) 0.36658(5) 0.0379(4) Uani 1 1 d . . . . .
H37 H 0.2308 -0.2606 0.3347 0.045 Uiso 1 1 calc R U . . .
C36 C 0.22764(3) -0.4934(3) 0.39286(5) 0.0264(3) Uani 1 1 d . . . . .
O36 O 0.20265(2) -0.6081(3) 0.37045(4) 0.0355(3) Uani 1 1 d . . . . .
C35 C 0.24085(3) -0.5520(4) 0.43907(6) 0.0408(4) Uani 1 1 d . . . . .
H35 H 0.2326 -0.6818 0.4574 0.049 Uiso 1 1 calc R U . . .
C34 C 0.26617(3) -0.4204(4) 0.45852(6) 0.0402(4) Uani 1 1 d . . . . .
H34 H 0.2753 -0.4641 0.4902 0.048 Uiso 1 1 calc R U . . .
C33 C 0.27848(3) -0.2277(3) 0.43310(5) 0.0240(3) Uani 1 1 d . . . . .
C32 C 0.30420(3) -0.0893(3) 0.45446(5) 0.0245(3) Uani 1 1 d . . . . .
C31 C 0.32587(3) 0.0213(3) 0.47358(4) 0.0228(3) Uani 1 1 d . . . . .
C52 C 0.37107(3) 0.9394(3) 0.35819(5) 0.0316(3) Uani 1 1 d . . . . .
H52A H 0.3894 0.9091 0.3481 0.038 Uiso 1 1 calc R U . . .
H52B H 0.3704 1.1344 0.3695 0.038 Uiso 1 1 calc R U . . .
O52 O 0.36788(2) 0.7446(2) 0.39527(3) 0.0299(2) Uani 1 1 d . . . . .
C53 C 0.34665(3) 0.8830(3) 0.31777(5) 0.0322(3) Uani 1 1 d . . . . .
C54 C 0.34814(4) 0.6744(4) 0.28469(5) 0.0365(4) Uani 1 1 d . . . . .
F54 F 0.37165(2) 0.5166(2) 0.28927(3) 0.0450(2) Uani 1 1 d . . . . .
C55 C 0.32584(4) 0.6231(4) 0.24732(5) 0.0429(4) Uani 1 1 d . . . . .
F55 F 0.32875(3) 0.4212(2) 0.21561(3) 0.0559(3) Uani 1 1 d . . . . .
C56 C 0.30085(4) 0.7707(4) 0.24205(5) 0.0450(4) Uani 1 1 d . . . . .
H56 H 0.2855 0.7336 0.2164 0.054 Uiso 1 1 calc R U . . .
C57 C 0.29889(4) 0.9744(4) 0.27523(6) 0.0416(4) Uani 1 1 d . . . . .
F57 F 0.27490(2) 1.1258(3) 0.27155(4) 0.0550(3) Uani 1 1 d . . . . .
C58 C 0.32142(3) 1.0297(3) 0.31221(5) 0.0345(3) Uani 1 1 d . . . . .
C61 C 0.42731(3) 0.6517(3) 0.52916(5) 0.0229(3) Uani 1 1 d . . . . .
F59 F 0.31849(2) 1.2335(2) 0.34342(3) 0.0406(2) Uani 1 1 d . . . . .
C62 C 0.44703(3) 0.7921(3) 0.54844(5) 0.0237(3) Uani 1 1 d . . . . .
C63 C 0.46984(3) 0.9726(3) 0.56919(5) 0.0222(3) Uani 1 1 d . . . . .
C64 C 0.47932(3) 0.9885(3) 0.61881(5) 0.0273(3) Uani 1 1 d . . . . .
H64 H 0.4706 0.8763 0.6392 0.033 Uiso 1 1 calc R U . . .
C65 C 0.50119(3) 1.1662(3) 0.63803(5) 0.0282(3) Uani 1 1 d . . . . .
H65 H 0.5072 1.1782 0.6716 0.034 Uiso 1 1 calc R U . . .
C66 C 0.51458(3) 1.3286(3) 0.60861(5) 0.0233(3) Uani 1 1 d . . . . .
O66 O 0.53643(2) 1.4912(2) 0.63107(3) 0.0300(2) Uani 1 1 d . . . . .
C67 C 0.50540(3) 1.3157(3) 0.55949(5) 0.0238(3) Uani 1 1 d . . . . .
H67 H 0.5144 1.4256 0.5392 0.029 Uiso 1 1 calc R U . . .
C68 C 0.48299(3) 1.1408(3) 0.54047(4) 0.0238(3) Uani 1 1 d . . . . .
H68 H 0.4765 1.1359 0.5070 0.029 Uiso 1 1 calc R U . . .
C69 C 0.55104(3) 1.6574(3) 0.60219(5) 0.0311(3) Uani 1 1 d . . . . .
H69A H 0.5584 1.5364 0.5798 0.047 Uiso 1 1 calc R U . . .
H69B H 0.5668 1.7553 0.6225 0.047 Uiso 1 1 calc R U . . .
H69C H 0.5379 1.7944 0.5844 0.047 Uiso 1 1 calc R U . . .

loop_
_atom_site_aniso_label
_atom_site_aniso_U_11
_atom_site_aniso_U_22
_atom_site_aniso_U_33
_atom_site_aniso_U_23
_atom_site_aniso_U_13
_atom_site_aniso_U_12
C1 0.0195(6) 0.0220(7) 0.0202(6) -0.0027(5) 0.0019(4) 0.0016(5)
C2 0.0204(6) 0.0196(7) 0.0201(6) -0.0018(5) 0.0042(5) 0.0012(5)
C3 0.0193(6) 0.0207(7) 0.0208(6) -0.0030(5) 0.0035(5) 0.0002(5)
C4 0.0211(6) 0.0227(7) 0.0200(6) -0.0018(5) 0.0024(5) 0.0010(5)
C5 0.0223(6) 0.0197(7) 0.0210(6) -0.0016(5) 0.0057(5) 0.0008(5)
C6 0.0188(6) 0.0211(7) 0.0230(6) -0.0032(5) 0.0050(5) 0.0004(5)
C21 0.0192(6) 0.0220(7) 0.0200(6) -0.0027(5) 0.0026(5) 0.0013(5)
O21 0.0235(4) 0.0281(5) 0.0253(5) 0.0027(4) 0.0010(4) -0.0052(4)
C22 0.0256(6) 0.0284(7) 0.0209(6) 0.0037(5) 0.0036(5) -0.0049(6)
O22 0.0240(4) 0.0289(5) 0.0192(4) 0.0031(4) 0.0002(3) -0.0054(4)
C23 0.0264(6) 0.0308(8) 0.0183(6) 0.0037(5) 0.0036(5) -0.0061(6)
C24 0.0305(7) 0.0335(8) 0.0236(6) 0.0015(6) 0.0058(5) -0.0023(6)
F24 0.0407(5) 0.0430(6) 0.0326(4) -0.0075(4) 0.0071(4) 0.0040(4)
C25 0.0426(8) 0.0437(9) 0.0185(6) -0.0031(6) 0.0058(6) -0.0098(7)
F25 0.0591(6) 0.0593(7) 0.0238(4) -0.0135(4) 0.0049(4) -0.0078(5)
C26 0.0349(8) 0.0539(11) 0.0200(6) 0.0054(7) -0.0030(6) -0.0089(7)
C27 0.0288(7) 0.0457(10) 0.0280(7) 0.0067(7) -0.0001(6) 0.0007(7)
F27 0.0356(5) 0.0696(8) 0.0408(5) 0.0034(5) -0.0059(4) 0.0145(5)
C28 0.0305(7) 0.0342(8) 0.0212(6) 0.0009(6) 0.0031(5) -0.0025(6)
F28 0.0378(5) 0.0441(6) 0.0299(4) -0.0063(4) 0.0001(3) 0.0075(4)
C51 0.0245(6) 0.0229(7) 0.0222(6) -0.0022(5) 0.0061(5) 0.0010(5)
O51 0.0276(5) 0.0303(6) 0.0297(5) 0.0033(4) 0.0045(4) -0.0068(4)
C39 0.0290(7) 0.0378(9) 0.0418(8) -0.0049(7) 0.0090(6) -0.0128(7)
C38 0.0332(7) 0.0506(10) 0.0257(7) 0.0062(7) 0.0024(6) -0.0169(7)
C37 0.0337(7) 0.0543(11) 0.0225(7) 0.0049(7) -0.0022(6) -0.0150(7)
C36 0.0222(6) 0.0286(8) 0.0274(7) -0.0042(6) 0.0021(5) -0.0043(5)
O36 0.0289(5) 0.0449(7) 0.0305(5) -0.0015(5) 0.0003(4) -0.0158(5)
C35 0.0397(8) 0.0439(10) 0.0341(8) 0.0149(7) -0.0043(6) -0.0190(7)
C34 0.0374(8) 0.0462(10) 0.0301(7) 0.0151(7) -0.0102(6) -0.0153(7)
C33 0.0210(6) 0.0253(7) 0.0248(6) -0.0018(5) 0.0021(5) -0.0018(5)
C32 0.0230(6) 0.0266(7) 0.0233(6) 0.0001(5) 0.0029(5) -0.0001(5)
C31 0.0225(6) 0.0255(7) 0.0199(6) 0.0018(5) 0.0027(5) 0.0007(5)
C52 0.0395(8) 0.0326(8) 0.0219(6) 0.0054(6) 0.0045(6) -0.0097(6)
O52 0.0334(5) 0.0335(6) 0.0210(4) 0.0059(4) 0.0013(4) -0.0102(4)
C53 0.0421(8) 0.0336(8) 0.0199(6) 0.0059(6) 0.0039(6) -0.0135(7)
C54 0.0517(9) 0.0331(9) 0.0249(7) 0.0046(6) 0.0081(6) -0.0109(7)
F54 0.0619(6) 0.0367(6) 0.0370(5) 0.0004(4) 0.0114(4) -0.0052(5)
C55 0.0702(12) 0.0375(9) 0.0199(7) 0.0007(6) 0.0061(7) -0.0202(9)
F55 0.0919(8) 0.0458(6) 0.0282(5) -0.0087(4) 0.0074(5) -0.0202(6)
C56 0.0578(10) 0.0487(11) 0.0234(7) 0.0067(7) -0.0044(7) -0.0206(9)
C57 0.0436(9) 0.0469(10) 0.0309(8) 0.0102(7) -0.0010(7) -0.0113(8)
F57 0.0463(6) 0.0650(8) 0.0470(6) 0.0100(5) -0.0069(5) -0.0052(5)
C58 0.0458(8) 0.0350(9) 0.0220(6) 0.0036(6) 0.0051(6) -0.0126(7)
C61 0.0214(6) 0.0238(7) 0.0235(6) -0.0001(5) 0.0046(5) 0.0012(5)
F59 0.0461(5) 0.0442(6) 0.0307(4) -0.0005(4) 0.0054(4) -0.0073(4)
C62 0.0221(6) 0.0234(7) 0.0254(6) -0.0011(5) 0.0046(5) 0.0009(5)
C63 0.0195(6) 0.0213(7) 0.0251(6) -0.0018(5) 0.0028(5) 0.0005(5)
C64 0.0288(7) 0.0289(8) 0.0245(6) 0.0019(6) 0.0059(5) -0.0040(6)
C65 0.0322(7) 0.0320(8) 0.0186(6) -0.0004(6) 0.0006(5) -0.0044(6)
C66 0.0215(6) 0.0229(7) 0.0237(6) -0.0022(5) -0.0001(5) -0.0011(5)
O66 0.0300(5) 0.0317(6) 0.0248(5) -0.0010(4) -0.0032(4) -0.0095(4)
C67 0.0243(6) 0.0245(7) 0.0223(6) 0.0005(5) 0.0037(5) -0.0023(5)
C68 0.0242(6) 0.0270(7) 0.0191(6) -0.0022(5) 0.0014(5) -0.0007(5)
C69 0.0273(7) 0.0308(8) 0.0342(7) -0.0032(6) 0.0036(6) -0.0081(6)

loop_
_atom_type_symbol
_atom_type_description
_atom_type_scat_dispersion_real
_atom_type_scat_dispersion_imag
_atom_type_scat_source
C C 0.0181 0.0091 'International Tables Vol C Tables 4.2.6.8 and 6.1.1.4'
H H 0.0000 0.0000 'International Tables Vol C Tables 4.2.6.8 and 6.1.1.4'
F F 0.0727 0.0534 'International Tables Vol C Tables 4.2.6.8 and 6.1.1.4'
O O 0.0492 0.0322 'International Tables Vol C Tables 4.2.6.8 and 6.1.1.4'

loop_
_geom_angle_atom_site_label_1
_geom_angle_atom_site_label_2
_geom_angle_atom_site_label_3
_geom_angle
_geom_angle_site_symmetry_1
_geom_angle_site_symmetry_3
_geom_angle_publ_flag
C2 C1 C6 122.55(12) . . ?
C2 C1 H1 118.7 . . ?
C6 C1 H1 118.7 . . ?
C1 C2 C3 119.40(12) . . ?
C1 C2 C21 120.37(11) . . ?
C3 C2 C21 120.22(11) . . ?
C4 C3 C2 118.18(11) . . ?
C4 C3 C31 116.77(11) . . ?
C2 C3 C31 125.04(12) . . ?
C5 C4 C3 122.48(12) . . ?
C5 C4 H4 118.8 . . ?
C3 C4 H4 118.8 . . ?
C4 C5 C6 119.47(12) . . ?
C4 C5 C51 119.11(11) . . ?
C6 C5 C51 121.41(11) . . ?
C1 C6 C5 117.90(11) . . ?
C1 C6 C61 117.75(11) . . ?
C5 C6 C61 124.25(12) . . ?
O21 C21 O22 122.65(12) . . ?
O21 C21 C2 125.75(11) . . ?
O22 C21 C2 111.60(10) . . ?
O22 C22 C23 107.38(10) . . ?
O22 C22 H22A 110.2 . . ?
C23 C22 H22A 110.2 . . ?
O22 C22 H22B 110.2 . . ?
C23 C22 H22B 110.2 . . ?
H22A C22 H22B 108.5 . . ?
C21 O22 C22 113.83(10) . . ?
C24 C23 C28 116.92(12) . . ?
C24 C23 C22 121.19(13) . . ?
C28 C23 C22 121.86(13) . . ?
F24 C24 C25 119.30(14) . . ?
F24 C24 C23 119.15(12) . . ?
C25 C24 C23 121.55(14) . . ?
F25 C25 C26 119.85(13) . . ?
F25 C25 C24 119.05(15) . . ?
C26 C25 C24 121.10(15) . . ?
C27 C26 C25 117.88(13) . . ?
C27 C26 H26 121.1 . . ?
C25 C26 H26 121.1 . . ?
F27 C27 C26 120.17(13) . . ?
F27 C27 C28 118.67(15) . . ?
C26 C27 C28 121.15(15) . . ?
F28 C28 C27 118.52(13) . . ?
F28 C28 C23 120.08(12) . . ?
C27 C28 C23 121.39(14) . . ?
O51 C51 O52 122.93(12) . . ?
O51 C51 C5 126.83(12) . . ?
O52 C51 C5 110.24(11) . . ?
O36 C39 H39A 109.5 . . ?
O36 C39 H39B 109.5 . . ?
H39A C39 H39B 109.5 . . ?
O36 C39 H39C 109.5 . . ?
H39A C39 H39C 109.5 . . ?
H39B C39 H39C 109.5 . . ?
C37 C38 C33 120.55(14) . . ?
C37 C38 H38 119.7 . . ?
C33 C38 H38 119.7 . . ?
C38 C37 C36 120.39(13) . . ?
C38 C37 H37 119.8 . . ?
C36 C37 H37 119.8 . . ?
O36 C36 C35 124.52(13) . . ?
O36 C36 C37 115.91(12) . . ?
C35 C36 C37 119.56(13) . . ?
C36 O36 C39 117.34(11) . . ?
C36 C35 C34 119.63(14) . . ?
C36 C35 H35 120.2 . . ?
C34 C35 H35 120.2 . . ?
C33 C34 C35 121.71(14) . . ?
C33 C34 H34 119.1 . . ?
C35 C34 H34 119.1 . . ?
C34 C33 C38 118.16(13) . . ?
C34 C33 C32 120.56(12) . . ?
C38 C33 C32 121.27(13) . . ?
C31 C32 C33 177.96(15) . . ?
C32 C31 C3 171.03(14) . . ?
O52 C52 C53 105.77(11) . . ?
O52 C52 H52A 110.6 . . ?
C53 C52 H52A 110.6 . . ?
O52 C52 H52B 110.6 . . ?
C53 C52 H52B 110.6 . . ?
H52A C52 H52B 108.7 . . ?
C51 O52 C52 115.85(10) . . ?
C58 C53 C54 116.67(14) . . ?
C58 C53 C52 122.10(14) . . ?
C54 C53 C52 121.21(15) . . ?
F54 C54 C55 119.00(15) . . ?
F54 C54 C53 119.56(14) . . ?
C55 C54 C53 121.44(17) . . ?
F55 C55 C56 119.82(15) . . ?
F55 C55 C54 118.79(18) . . ?
C56 C55 C54 121.39(16) . . ?
C55 C56 C57 117.72(15) . . ?
C55 C56 H56 121.1 . . ?
C57 C56 H56 121.1 . . ?
F57 C57 C56 120.03(15) . . ?
F57 C57 C58 118.99(17) . . ?
C56 C57 C58 120.97(17) . . ?
F59 C58 C53 119.64(13) . . ?
F59 C58 C57 118.57(16) . . ?
C53 C58 C57 121.79(16) . . ?
C62 C61 C6 171.48(14) . . ?
C61 C62 C63 176.34(15) . . ?
C68 C63 C64 118.30(12) . . ?
C68 C63 C62 120.28(12) . . ?
C64 C63 C62 121.41(12) . . ?
C65 C64 C63 120.37(13) . . ?
C65 C64 H64 119.8 . . ?
C63 C64 H64 119.8 . . ?
C64 C65 C66 120.54(12) . . ?
C64 C65 H65 119.7 . . ?
C66 C65 H65 119.7 . . ?
O66 C66 C67 124.35(12) . . ?
O66 C66 C65 115.91(11) . . ?
C67 C66 C65 119.74(12) . . ?
C66 O66 C69 117.69(10) . . ?
C68 C67 C66 119.35(12) . . ?
C68 C67 H67 120.3 . . ?
C66 C67 H67 120.3 . . ?
C67 C68 C63 121.66(12) . . ?
C67 C68 H68 119.2 . . ?
C63 C68 H68 119.2 . . ?
O66 C69 H69A 109.5 . . ?
O66 C69 H69B 109.5 . . ?
H69A C69 H69B 109.5 . . ?
O66 C69 H69C 109.5 . . ?
H69A C69 H69C 109.5 . . ?
H69B C69 H69C 109.5 . . ?

loop_
_geom_bond_atom_site_label_1
_geom_bond_atom_site_label_2
_geom_bond_distance
_geom_bond_site_symmetry_2
_geom_bond_publ_flag
C1 C2 1.3890(18) . ?
C1 C6 1.3991(19) . ?
C1 H1 0.9500 . ?
C2 C3 1.4138(17) . ?
C2 C21 1.4899(18) . ?
C3 C4 1.3961(19) . ?
C3 C31 1.4280(18) . ?
C4 C5 1.3889(18) . ?
C4 H4 0.9500 . ?
C5 C6 1.4167(18) . ?
C5 C51 1.4914(18) . ?
C6 C61 1.4279(18) . ?
C21 O21 1.2041(16) . ?
C21 O22 1.3553(15) . ?
C22 O22 1.4467(16) . ?
C22 C23 1.5018(18) . ?
C22 H22A 0.9900 . ?
C22 H22B 0.9900 . ?
C23 C24 1.382(2) . ?
C23 C28 1.385(2) . ?
C24 F24 1.3488(17) . ?
C24 C25 1.381(2) . ?
C25 F25 1.3478(18) . ?
C25 C26 1.376(2) . ?
C26 C27 1.374(2) . ?
C26 H26 0.9500 . ?
C27 F27 1.3482(19) . ?
C27 C28 1.3834(19) . ?
C28 F28 1.3417(17) . ?
C51 O51 1.2019(16) . ?
C51 O52 1.3525(16) . ?
C39 O36 1.4321(18) . ?
C39 H39A 0.9800 . ?
C39 H39B 0.9800 . ?
C39 H39C 0.9800 . ?
C38 C37 1.380(2) . ?
C38 C33 1.3978(19) . ?
C38 H38 0.9500 . ?
C37 C36 1.389(2) . ?
C37 H37 0.9500 . ?
C36 O36 1.3603(16) . ?
C36 C35 1.380(2) . ?
C35 C34 1.386(2) . ?
C35 H35 0.9500 . ?
C34 C33 1.380(2) . ?
C34 H34 0.9500 . ?
C33 C32 1.4287(18) . ?
C32 C31 1.1998(19) . ?
C52 O52 1.4453(16) . ?
C52 C53 1.502(2) . ?
C52 H52A 0.9900 . ?
C52 H52B 0.9900 . ?
C53 C58 1.383(2) . ?
C53 C54 1.389(2) . ?
C54 F54 1.344(2) . ?
C54 C55 1.379(2) . ?
C55 F55 1.353(2) . ?
C55 C56 1.376(3) . ?
C56 C57 1.378(3) . ?
C56 H56 0.9500 . ?
C57 F57 1.348(2) . ?
C57 C58 1.383(2) . ?
C58 F59 1.3497(19) . ?
C61 C62 1.2033(19) . ?
C62 C63 1.4292(18) . ?
C63 C68 1.3902(19) . ?
C63 C64 1.4079(18) . ?
C64 C65 1.379(2) . ?
C64 H64 0.9500 . ?
C65 C66 1.3953(19) . ?
C65 H65 0.9500 . ?
C66 O66 1.3615(16) . ?
C66 C67 1.3919(18) . ?
O66 C69 1.4298(18) . ?
C67 C68 1.3875(19) . ?
C67 H67 0.9500 . ?
C68 H68 0.9500 . ?
C69 H69A 0.9800 . ?
C69 H69B 0.9800 . ?
C69 H69C 0.9800 . ?
